data_2015237
loop_
_publ_author_name
'Cowan, John A.'
'Howard, Judith A. K.'
'Mason, Sax A.'
'McIntyre, Garry J.'
'Lo, Samuel M.-F.'
'Mak, Toby'
'Chui, Stephen S.-Y.'
'Cai, Jiwen'
'Cha, John A.'
'Williams, Ian D.'

_publ_section_title
;
 Neutron diffraction studies of the 1:1 and 2:1 cocrystals of
 benzene-1,2,4,5-tetracarboxylic acid and 4,4'-bipyridine
;
_journal_coeditor_code FG1884
_journal_issue 4
_journal_name_full 'Acta Crystallographica Section C'
_journal_page_first o157
_journal_page_last o161
_journal_paper_doi 10.1107/S0108270106004008
_journal_volume 62
_journal_year 2006
_chemical_formula_iupac 'C10 H10 N2 2+ , 2C10 H5 O8 -'
_chemical_formula_moiety 'C10 H10 N2 2+ , 2C10 H5 O8 -'
_chemical_formula_sum 'C30 H20 N2 O16'
_chemical_formula_weight 664.49
_chemical_name_systematic
;
4,4'-bipyridinium bis(2,4,5-tricarboxylbenzoate)
;
_space_group_IT_number 9
_symmetry_cell_setting monoclinic
_symmetry_space_group_name_Hall 'C -2yc'
_symmetry_space_group_name_H-M 'C 1 c 1'
_atom_sites_solution_primary 'X-ray structure'
_atom_sites_solution_secondary difmap
_audit_creation_method SHELXL97
_cell_angle_alpha 90.00
_cell_angle_beta 112.273(3)
_cell_angle_gamma 90.00
_cell_formula_units_Z 4
_cell_length_a 12.0090(10)
_cell_length_b 15.4840(10)
_cell_length_c 15.2210(10)
_cell_measurement_reflns_used 3055
_cell_measurement_temperature 20(2)
_cell_measurement_theta_max 50
_cell_measurement_theta_min 5
_cell_volume 2619.1(3)
_computing_cell_refinement 'RAFD19 (Filhol, 1998)'
_computing_data_collection 'MAD (Barthelemy <i>et al.</i>,  1984)'
_computing_data_reduction 'RETREAT (Wilkinson <i>et al.</i>,  1988)'
_computing_molecular_graphics 'SHELXTL/PC (Sheldrick, 1999)'
_computing_publication_material 'Please provide missing details and reference'
_computing_structure_refinement 'SHELXL97 (Sheldrick, 1997)'
_computing_structure_solution 'Please provide missing details and reference'
_diffrn_ambient_temperature 20(2)
_diffrn_measured_fraction_theta_full 0.945
_diffrn_measured_fraction_theta_max 0.945
_diffrn_measurement_device_type D19
_diffrn_measurement_method \w
_diffrn_radiation_monochromator 'Germanium (115)'
_diffrn_radiation_probe neutron
_diffrn_radiation_source 'ILL high-flux reactor'
_diffrn_radiation_type neutron
_diffrn_radiation_wavelength 1.31080(10)
_diffrn_reflns_av_R_equivalents 0.0187
_diffrn_reflns_av_sigmaI/netI 0.0254
_diffrn_reflns_limit_h_max 14
_diffrn_reflns_limit_h_min -4
_diffrn_reflns_limit_k_max 13
_diffrn_reflns_limit_k_min -19
_diffrn_reflns_limit_l_max 17
_diffrn_reflns_limit_l_min -19
_diffrn_reflns_number 3741
_diffrn_reflns_theta_full 55.16
_diffrn_reflns_theta_max 55.16
_diffrn_reflns_theta_min 4.16
_diffrn_standards_decay_% 0
_diffrn_standards_interval_count 100
_diffrn_standards_number 2
_exptl_absorpt_coefficient_mu 0.1428
_exptl_absorpt_correction_T_max 0.8911
_exptl_absorpt_correction_T_min 0.8406
_exptl_absorpt_correction_type gaussian
_exptl_absorpt_process_details '(D19ABS; Matthewmann <i>et al.</i>,  1982)'
_exptl_crystal_colour yellow
_exptl_crystal_density_diffrn 1.685
_exptl_crystal_density_method 'not measured'
_exptl_crystal_description bar
_exptl_crystal_F_000 945
_exptl_crystal_size_max 2.2
_exptl_crystal_size_mid 1.0
_exptl_crystal_size_min 0.7
_refine_diff_density_max 0.428
_refine_diff_density_min -0.460
_refine_ls_abs_structure_details 'Flack (1983), with how many Friedel pairs'
_refine_ls_abs_structure_Flack 0(10)
_refine_ls_extinction_coef 0.000155(17)
_refine_ls_extinction_expression Fc^*^=kFc[1+0.001xFc^2^\l^3^/sin(2\q)]^-1/4^
_refine_ls_extinction_method 'SHELXL97 (Sheldrick, 1997)'
_refine_ls_goodness_of_fit_ref 1.116
_refine_ls_hydrogen_treatment refall
_refine_ls_matrix_type full
_refine_ls_number_parameters 615
_refine_ls_number_reflns 2647
_refine_ls_number_restraints 2
_refine_ls_restrained_S_all 1.115
_refine_ls_R_factor_all 0.0221
_refine_ls_R_factor_gt 0.0217
_refine_ls_shift/su_max 0.001
_refine_ls_shift/su_mean 0.000
_refine_ls_structure_factor_coef Fsqd
_refine_ls_weighting_details 'calc w = 1/[\s^2^(Fo^2^)+(0.0186P)^2^+12.8939P] where P=(Fo^2^+2Fc^2^)/3'
_refine_ls_weighting_scheme calc
_refine_ls_wR_factor_gt 0.0478
_refine_ls_wR_factor_ref 0.0480
_reflns_number_gt 2628
_reflns_number_total 2647
_reflns_threshold_expression I>2\s(I)
_cod_data_source_file fg1884.cif
_cod_data_source_block II
_cod_depositor_comments
;
The following automatic conversions were performed:
'_exptl_absorpt_correction_type' value 'Gaussian' changed to 'gaussian'
according to '/home/saulius/struct/CIF-dictionaries/cif_core.dic'
dictionary named 'cif_core.dic' version 2.4.1 from 2010-06-29.

Automatic conversion script
Id: cif_fix_enum 1527 2010-12-29 10:47:43Z saulius 

The following automatic conversions were performed:

'_exptl_absorpt_correction_type' value 'Gaussian' changed to
'gaussian' according to
/home/saulius/struct/CIF-dictionaries/cif_core.dic dictionary named
'cif_core.dic' version 2.4.1 from 2010-06-29.

Automatic conversion script
Id: cif_fix_values 1715 2011-07-08 13:25:40Z adriana 
;
_cod_original_cell_volume 2619.2(3)
_cod_original_sg_symbol_H-M 'C c'
_cod_database_code 2015237
_cod_database_fobs_code 2015237

loop_
_symmetry_equiv_pos_as_xyz
'x, y, z'
'x, -y, z+1/2'
'x+1/2, y+1/2, z'
'x+1/2, -y+1/2, z+1/2'

loop_
_atom_site_type_symbol
_atom_site_label
_atom_site_fract_x
_atom_site_fract_y
_atom_site_fract_z
_atom_site_U_iso_or_equiv
_atom_site_adp_type
_atom_site_calc_flag
_atom_site_occupancy
C C1 -0.02585(16) 0.01978(10) 0.32559(12) 0.0036(3) Uani d 1
C C10 -0.10372(16) -0.05104(11) 0.34288(12) 0.0040(3) Uani d 1
O O11 -0.0897(2) -0.12915(13) 0.32169(15) 0.0089(4) Uani d 1
O O12 -0.17851(19) -0.02952(13) 0.37614(14) 0.0074(4) Uani d 1
C C2 0.08184(16) 0.01060(10) 0.30855(12) 0.0036(3) Uani d 1
C C20 0.14296(17) -0.07179(11) 0.29533(12) 0.0049(3) Uani d 1
O O21 0.2412(2) -0.06715(13) 0.28831(15) 0.0064(4) Uani d 1
O O22 0.0895(2) -0.14538(13) 0.28821(15) 0.0069(4) Uani d 1
H H22 0.0054(4) -0.1396(2) 0.2981(3) 0.0194(8) Uani d 1
C C3 0.14419(16) 0.08568(10) 0.30354(12) 0.0041(3) Uani d 1
H H3 0.2289(4) 0.0785(2) 0.2930(3) 0.0181(8) Uani d 1
C C4 0.10133(16) 0.16827(11) 0.30958(12) 0.0043(3) Uani d 1
C C40 0.16879(16) 0.24571(11) 0.29760(12) 0.0054(3) Uani d 1
O O41 0.11818(19) 0.30858(13) 0.25209(14) 0.0087(4) Uani d 1
O O42 0.2867(2) 0.23794(14) 0.33981(16) 0.0110(4) Uani d 1
H H42 0.3259(4) 0.2928(3) 0.3298(3) 0.0217(8) Uani d 1
C C5 -0.00809(16) 0.17731(11) 0.32113(11) 0.0042(3) Uani d 1
C C50 -0.05829(16) 0.26450(11) 0.33068(12) 0.0050(3) Uani d 1
O O51 -0.00113(19) 0.31685(13) 0.39014(14) 0.0091(4) Uani d 1
O O52 -0.16931(19) 0.27591(13) 0.26897(14) 0.0068(4) Uani d 1
H H52 -0.2007(4) 0.3332(3) 0.2802(3) 0.0177(8) Uani d 1
C C6 -0.06866(17) 0.10359(11) 0.33095(12) 0.0048(3) Uani d 1
H H6 -0.1495(4) 0.1099(2) 0.3460(3) 0.0192(8) Uani d 1
C C1A 0.26194(16) -0.00288(11) 0.04469(11) 0.0042(3) Uani d 1
C C11 0.33821(16) -0.07622(11) 0.03064(12) 0.0050(3) Uani d 1
O O13 0.3294(2) -0.15188(13) 0.06138(15) 0.0083(4) Uani d 1
O O14 0.40846(19) -0.05742(13) -0.00837(14) 0.0079(4) Uani d 1
C C2A 0.15475(16) -0.00837(11) 0.06262(12) 0.0046(3) Uani d 1
C C21 0.08964(16) -0.08873(11) 0.07489(11) 0.0043(3) Uani d 1
O O23 -0.01035(19) -0.08158(13) 0.07975(15) 0.0068(4) Uani d 1
O O24 0.1397(2) -0.16417(13) 0.08156(14) 0.0077(4) Uani d 1
H H24 0.2270(4) -0.1603(2) 0.0773(3) 0.0201(8) Uani d 1
C C3A 0.09598(16) 0.06901(11) 0.06722(12) 0.0049(4) Uani d 1
H H3A 0.0128(4) 0.0647(2) 0.0787(3) 0.0185(8) Uani d 1
C C4A 0.14084(16) 0.14986(11) 0.05683(11) 0.0048(3) Uani d 1
C C41 0.07055(16) 0.22953(11) 0.05574(12) 0.0054(3) Uani d 1
O O43 0.10632(19) 0.30079(12) 0.04431(14) 0.0071(4) Uani d 1
O O44 -0.0328(2) 0.21514(13) 0.06514(15) 0.0082(4) Uani d 1
H H44 -0.0765(4) 0.2712(2) 0.0628(3) 0.0187(8) Uani d 1
C C5A 0.24940(17) 0.15523(11) 0.04274(12) 0.0045(3) Uani d 1
C C51 0.30686(16) 0.23839(11) 0.02922(12) 0.0054(3) Uani d 1
O O53 0.2867(2) 0.26998(13) -0.04818(14) 0.0090(4) Uani d 1
O O54 0.3879(2) 0.26864(14) 0.10973(15) 0.0093(4) Uani d 1
H H54 0.4288(4) 0.3208(3) 0.0967(3) 0.0207(8) Uani d 1
C C6A 0.30659(16) 0.07918(11) 0.03543(12) 0.0053(4) Uani d 1
H H6A 0.3883(4) 0.0820(3) 0.0202(3) 0.0216(8) Uani d 1
N N1 0.25025(12) 0.54080(9) 0.02222(9) 0.0076(3) Uani d 1
H H1 0.2875(4) 0.5340(3) -0.0296(3) 0.0204(8) Uani d 1
C C30 0.21526(17) 0.61984(12) 0.03756(13) 0.0077(4) Uani d 1
H H30 0.2289(4) 0.6721(3) -0.0042(3) 0.0248(9) Uani d 1
C C31 0.16171(17) 0.63087(11) 0.10270(13) 0.0066(3) Uani d 1
H H31 0.1330(4) 0.6956(3) 0.1117(3) 0.0226(8) Uani d 1
C C32 0.14557(16) 0.55956(11) 0.15303(12) 0.0045(3) Uani d 1
C C33 0.09120(15) 0.57118(11) 0.22506(12) 0.0040(3) Uani d 1
C C34 0.09392(17) 0.65222(11) 0.26597(12) 0.0064(3) Uani d 1
H H34 0.1351(4) 0.7080(2) 0.2481(3) 0.0209(8) Uani d 1
C C35 0.04651(16) 0.66202(11) 0.33511(12) 0.0059(3) Uani d 1
H H35 0.0479(4) 0.7221(3) 0.3704(3) 0.0223(8) Uani d 1
N N2 -0.00120(12) 0.59413(8) 0.36272(9) 0.0065(2) Uani d 1
H H2 -0.0331(4) 0.5995(2) 0.4179(3) 0.0170(7) Uani d 1
C C36 -0.00672(17) 0.51495(11) 0.32450(13) 0.0063(3) Uani d 1
H H36 -0.0460(4) 0.4641(3) 0.3521(3) 0.0212(8) Uani d 1
C C37 0.03842(16) 0.50142(11) 0.25453(12) 0.0052(3) Uani d 1
H H37 0.0347(4) 0.4369(2) 0.2263(3) 0.0199(8) Uani d 1
C C38 0.18161(16) 0.47781(11) 0.13427(12) 0.0062(3) Uani d 1
H H38 0.1706(4) 0.4202(2) 0.1704(3) 0.0221(8) Uani d 1
C C39 0.23438(17) 0.47026(11) 0.06797(13) 0.0075(4) Uani d 1
H H39 0.2626(4) 0.4089(3) 0.0495(3) 0.0248(9) Uani d 1

loop_
_atom_site_aniso_label
_atom_site_aniso_U_11
_atom_site_aniso_U_22
_atom_site_aniso_U_33
_atom_site_aniso_U_12
_atom_site_aniso_U_13
_atom_site_aniso_U_23
C1 0.0027(8) 0.0022(7) 0.0058(7) 0.0010(6) 0.0014(6) 0.0007(6)
C10 0.0038(8) 0.0021(7) 0.0066(7) -0.0005(6) 0.0026(7) -0.0001(6)
O11 0.0086(11) 0.0027(9) 0.0173(10) -0.0006(7) 0.0071(9) 0.0001(7)
O12 0.0094(10) 0.0051(9) 0.0092(9) -0.0015(7) 0.0052(8) 0.0011(7)
C2 0.0037(8) 0.0017(7) 0.0055(7) -0.0007(6) 0.0019(6) 0.0003(5)
C20 0.0052(9) 0.0039(8) 0.0059(7) 0.0000(6) 0.0026(7) 0.0009(6)
O21 0.0040(10) 0.0040(9) 0.0120(9) 0.0002(7) 0.0042(8) 0.0006(7)
O22 0.0069(12) 0.0023(9) 0.0120(9) -0.0012(7) 0.0043(8) 0.0009(7)
H22 0.019(2) 0.0144(18) 0.025(2) -0.0037(15) 0.0096(17) -0.0030(14)
C3 0.0043(9) 0.0015(7) 0.0058(7) -0.0003(6) 0.0013(6) -0.0002(6)
H3 0.012(2) 0.0157(17) 0.029(2) 0.0004(14) 0.0104(16) 0.0009(14)
C4 0.0048(9) 0.0021(7) 0.0059(7) 0.0003(6) 0.0020(6) 0.0011(6)
C40 0.0056(9) 0.0034(7) 0.0070(8) 0.0002(6) 0.0021(6) -0.0006(6)
O41 0.0090(10) 0.0051(9) 0.0115(9) 0.0014(8) 0.0035(8) 0.0043(7)
O42 0.0080(11) 0.0057(10) 0.0186(11) 0.0017(8) 0.0042(9) 0.0038(8)
H42 0.0157(19) 0.017(2) 0.034(2) -0.0010(16) 0.0102(16) 0.0025(16)
C5 0.0031(9) 0.0024(7) 0.0065(7) 0.0001(6) 0.0012(6) -0.0001(6)
C50 0.0044(9) 0.0031(7) 0.0067(8) 0.0000(6) 0.0013(7) -0.0008(6)
O51 0.0091(10) 0.0036(8) 0.0115(9) -0.0011(7) 0.0006(8) -0.0033(7)
O52 0.0053(10) 0.0050(10) 0.0082(9) 0.0007(8) 0.0005(8) -0.0012(7)
H52 0.0165(19) 0.0164(19) 0.0190(18) 0.0054(15) 0.0053(15) -0.0018(14)
C6 0.0055(9) 0.0019(7) 0.0080(8) -0.0003(6) 0.0037(7) -0.0002(6)
H6 0.018(2) 0.0145(17) 0.028(2) -0.0002(15) 0.0128(17) 0.0004(14)
C1A 0.0049(9) 0.0024(8) 0.0056(7) 0.0004(6) 0.0025(7) 0.0000(5)
C11 0.0065(9) 0.0023(7) 0.0059(7) -0.0005(6) 0.0020(7) -0.0003(6)
O13 0.0103(11) 0.0027(8) 0.0144(10) 0.0017(7) 0.0075(8) 0.0017(7)
O14 0.0094(10) 0.0060(8) 0.0113(9) -0.0002(7) 0.0072(8) 0.0010(7)
C2A 0.0040(8) 0.0031(8) 0.0063(7) 0.0009(6) 0.0017(7) -0.0002(6)
C21 0.0057(9) 0.0013(7) 0.0050(7) 0.0002(6) 0.0011(7) 0.0010(6)
O23 0.0044(10) 0.0046(9) 0.0116(9) 0.0012(7) 0.0034(8) 0.0018(7)
O24 0.0094(13) 0.0018(9) 0.0123(10) 0.0015(7) 0.0045(8) 0.0007(7)
H24 0.022(2) 0.0125(17) 0.027(2) 0.0007(14) 0.0104(17) 0.0018(14)
C3A 0.0071(10) 0.0004(7) 0.0067(7) 0.0005(6) 0.0022(7) 0.0012(5)
H3A 0.019(2) 0.0136(17) 0.028(2) 0.0009(14) 0.0137(17) -0.0002(14)
C4A 0.0049(8) 0.0030(8) 0.0068(8) 0.0006(6) 0.0024(6) 0.0004(6)
C41 0.0061(9) 0.0023(8) 0.0076(8) 0.0007(6) 0.0024(6) 0.0000(6)
O43 0.0087(10) 0.0017(8) 0.0127(9) -0.0001(7) 0.0060(8) 0.0007(7)
O44 0.0076(10) 0.0059(10) 0.0127(10) 0.0012(8) 0.0057(8) 0.0005(7)
H44 0.021(2) 0.0115(19) 0.029(2) 0.0027(16) 0.0155(16) -0.0004(14)
C5A 0.0052(8) 0.0018(8) 0.0070(7) 0.0003(6) 0.0027(7) -0.0002(6)
C51 0.0064(9) 0.0027(7) 0.0071(8) -0.0003(6) 0.0025(7) 0.0000(6)
O53 0.0117(10) 0.0090(9) 0.0060(9) -0.0001(8) 0.0028(7) 0.0032(7)
O54 0.0080(10) 0.0085(10) 0.0092(9) -0.0023(8) 0.0009(8) 0.0010(7)
H54 0.020(2) 0.0157(19) 0.0241(19) -0.0026(16) 0.0062(17) 0.0026(15)
C6A 0.0070(10) 0.0014(8) 0.0072(8) 0.0006(6) 0.0023(7) 0.0015(6)
H6A 0.022(2) 0.0182(18) 0.029(2) 0.0029(15) 0.0143(18) 0.0008(15)
N1 0.0079(6) 0.0097(6) 0.0067(6) -0.0012(5) 0.0045(5) -0.0023(5)
H1 0.026(2) 0.0220(18) 0.0228(18) -0.0014(16) 0.0194(17) -0.0022(15)
C30 0.0096(9) 0.0063(8) 0.0079(8) -0.0001(6) 0.0039(7) 0.0014(6)
H30 0.038(3) 0.018(2) 0.026(2) 0.0016(17) 0.0207(19) 0.0092(15)
C31 0.0083(9) 0.0047(9) 0.0080(8) 0.0002(7) 0.0044(7) 0.0012(6)
H31 0.032(2) 0.0123(19) 0.028(2) 0.0036(16) 0.0174(18) 0.0002(15)
C32 0.0048(8) 0.0041(8) 0.0049(7) -0.0001(6) 0.0022(6) 0.0001(6)
C33 0.0038(8) 0.0029(7) 0.0061(7) -0.0001(6) 0.0028(6) 0.0002(6)
C34 0.0086(9) 0.0039(8) 0.0078(8) -0.0018(6) 0.0042(7) -0.0022(6)
H34 0.031(2) 0.0102(17) 0.0250(19) -0.0073(16) 0.0150(17) -0.0027(14)
C35 0.0070(9) 0.0051(8) 0.0065(8) -0.0001(6) 0.0034(7) -0.0008(6)
H35 0.033(2) 0.0147(19) 0.0241(19) -0.0036(16) 0.0166(17) -0.0088(14)
N2 0.0076(6) 0.0050(6) 0.0086(6) -0.0004(5) 0.0049(5) -0.0008(4)
H2 0.0207(19) 0.0194(17) 0.0167(17) 0.0002(15) 0.0137(15) -0.0030(13)
C36 0.0077(9) 0.0046(8) 0.0082(7) -0.0007(6) 0.0049(7) -0.0010(6)
H36 0.030(2) 0.0148(17) 0.0245(19) -0.0080(16) 0.0172(17) 0.0014(14)
C37 0.0072(8) 0.0015(8) 0.0078(8) -0.0012(6) 0.0040(7) -0.0002(6)
H37 0.029(2) 0.0108(18) 0.0259(18) -0.0021(15) 0.0176(17) -0.0066(14)
C38 0.0078(9) 0.0044(8) 0.0073(7) 0.0003(6) 0.0039(7) -0.0009(6)
H38 0.034(2) 0.0080(17) 0.031(2) 0.0001(15) 0.0197(19) 0.0020(15)
C39 0.0098(9) 0.0042(8) 0.0113(8) -0.0003(6) 0.0071(7) -0.0018(7)
H39 0.035(2) 0.016(2) 0.030(2) 0.0019(16) 0.0202(19) -0.0038(15)

loop_
_atom_type_symbol
_atom_type_description
_atom_type_scat_source
O O 'Sears, V.F. (1992). Neutron News, Vol. 3'
N N 'Sears, V.F. (1992). Neutron News, Vol. 3'
C C 'Sears, V.F. (1992). Neutron News, Vol. 3'
H H 'Sears, V.F. (1992). Neutron News, Vol. 3'

loop_
_geom_angle_atom_site_label_1
_geom_angle_atom_site_label_2
_geom_angle_atom_site_label_3
_geom_angle
C6 C1 C2 118.71(15)
C6 C1 C10 112.98(15)
C2 C1 C10 128.28(15)
O12 C10 O11 123.07(19)
O12 C10 C1 117.76(16)
O11 C10 C1 119.16(17)
C10 O11 H22 113.1(2)
C3 C2 C1 118.02(15)
C3 C2 C20 113.20(15)
C1 C2 C20 128.78(15)
O21 C20 O22 120.56(19)
O21 C20 C2 119.35(17)
O22 C20 C2 120.04(17)
C20 O22 H22 112.1(3)
C4 C3 C2 122.64(16)
C4 C3 H3 119.3(3)
C2 C3 H3 118.0(3)
C3 C4 C5 119.24(16)
C3 C4 C40 119.76(15)
C5 C4 C40 120.89(15)
O41 C40 O42 124.24(19)
O41 C40 C4 122.30(18)
O42 C40 C4 113.46(17)
C40 O42 H42 108.9(3)
C6 C5 C4 119.08(16)
C6 C5 C50 118.66(16)
C4 C5 C50 122.09(15)
O51 C50 O52 125.03(19)
O51 C50 C5 122.37(18)
O52 C50 C5 112.60(16)
C50 O52 H52 109.9(3)
C5 C6 C1 122.14(17)
C5 C6 H6 119.7(2)
C1 C6 H6 118.1(2)
C6A C1A C2A 118.84(16)
C6A C1A C11 112.75(16)
C2A C1A C11 128.39(16)
O14 C11 O13 123.80(19)
O14 C11 C1A 116.60(16)
O13 C11 C1A 119.56(17)
C11 O13 H24 111.2(2)
C3A C2A C1A 117.96(16)
C3A C2A C21 113.62(15)
C1A C2A C21 128.39(16)
O23 C21 O24 120.46(19)
O23 C21 C2A 119.43(17)
O24 C21 C2A 120.11(17)
C21 O24 H24 112.1(3)
C4A C3A C2A 122.43(17)
C4A C3A H3A 119.6(3)
C2A C3A H3A 117.9(3)
C3A C4A C5A 119.48(16)
C3A C4A C41 120.14(16)
C5A C4A C41 120.30(16)
O43 C41 O44 124.33(19)
O43 C41 C4A 121.42(18)
O44 C41 C4A 114.22(16)
C41 O44 H44 110.4(3)
C6A C5A C4A 118.60(16)
C6A C5A C51 116.51(16)
C4A C5A C51 124.79(16)
O53 C51 O54 124.13(19)
O53 C51 C5A 122.87(17)
O54 C51 C5A 112.79(15)
C51 O54 H54 110.1(3)
C5A C6A C1A 122.62(16)
C5A C6A H6A 119.7(3)
C1A C6A H6A 117.7(3)
C30 N1 C39 122.29(15)
C30 N1 H1 118.2(3)
C39 N1 H1 119.5(3)
N1 C30 C31 119.93(16)
N1 C30 H30 117.0(3)
C31 C30 H30 123.1(3)
C30 C31 C32 119.62(16)
C30 C31 H31 117.5(3)
C32 C31 H31 122.9(3)
C31 C32 C38 118.93(15)
C31 C32 C33 120.00(15)
C38 C32 C33 121.07(14)
C34 C33 C37 118.99(16)
C34 C33 C32 119.73(15)
C37 C33 C32 121.27(15)
C35 C34 C33 119.46(16)
C35 C34 H34 117.7(3)
C33 C34 H34 122.8(3)
N2 C35 C34 120.11(15)
N2 C35 H35 116.8(3)
C34 C35 H35 123.0(3)
C35 N2 C36 122.38(14)
C35 N2 H2 121.2(2)
C36 N2 H2 116.4(3)
N2 C36 C37 120.07(16)
N2 C36 H36 116.9(3)
C37 C36 H36 123.1(3)
C36 C37 C33 118.97(16)
C36 C37 H37 118.5(3)
C33 C37 H37 122.5(3)
C39 C38 C32 119.11(16)
C39 C38 H38 118.6(3)
C32 C38 H38 122.3(3)
N1 C39 C38 120.10(16)
N1 C39 H39 117.3(3)
C38 C39 H39 122.6(3)

loop_
_geom_bond_atom_site_label_1
_geom_bond_atom_site_label_2
_geom_bond_distance
C1 C6 1.410(2)
C1 C2 1.419(3)
C1 C10 1.527(2)
C10 O12 1.232(3)
C10 O11 1.279(3)
O11 H22 1.330(5)
C2 C3 1.400(2)
C2 C20 1.523(2)
C20 O21 1.226(3)
C20 O22 1.292(3)
O22 H22 1.079(5)
C3 C4 1.394(2)
C3 H3 1.093(4)
C4 C5 1.397(2)
C4 C40 1.496(2)
C40 O41 1.216(3)
C40 O42 1.320(3)
O42 H42 1.011(5)
C5 C6 1.392(2)
C5 C50 1.508(2)
C50 O51 1.215(3)
C50 O52 1.320(3)
O52 H52 1.004(4)
C6 H6 1.083(5)
C1A C6A 1.407(2)
C1A C2A 1.416(3)
C1A C11 1.524(2)
C11 O14 1.236(3)
C11 O13 1.281(3)
O13 H24 1.348(5)
C2A C3A 1.406(2)
C2A C21 1.518(2)
C21 O23 1.236(3)
C21 O24 1.300(3)
O24 H24 1.076(5)
C3A C4A 1.395(2)
C3A H3A 1.080(4)
C4A C5A 1.402(3)
C4A C41 1.491(2)
C41 O43 1.220(3)
C41 O44 1.321(3)
O44 H44 1.007(4)
C5A C6A 1.389(2)
C5A C51 1.511(2)
C51 O53 1.212(3)
C51 O54 1.328(3)
O54 H54 1.004(5)
C6A H6A 1.091(5)
N1 C30 1.343(2)
N1 C39 1.347(2)
N1 H1 1.049(4)
C30 C31 1.382(3)
C30 H30 1.080(4)
C31 C32 1.399(2)
C31 H31 1.085(4)
C32 C38 1.402(2)
C32 C33 1.484(2)
C33 C34 1.396(2)
C33 C37 1.409(2)
C34 C35 1.382(3)
C34 H34 1.080(4)
C35 N2 1.339(2)
C35 H35 1.071(4)
N2 C36 1.348(2)
N2 H2 1.050(4)
C36 C37 1.382(2)
C36 H36 1.082(4)
C37 H37 1.082(4)
C38 C39 1.385(2)
C38 H38 1.081(4)
C39 H39 1.082(4)

loop_
_geom_hbond_atom_site_label_D
_geom_hbond_atom_site_label_H
_geom_hbond_atom_site_label_A
_geom_hbond_site_symmetry_A
_geom_hbond_distance_DH
_geom_hbond_distance_HA
_geom_hbond_distance_DA
_geom_hbond_angle_DHA
_geom_hbond_publ_flag
O22 H22 O11 . 1.079(5) 1.333(5) 2.404(3) 172.6(4) yes
O24 H24 O13 . 1.076(5) 1.348(5) 2.420(3) 173.2(4) yes
N1 H1 O12 4_554 1.049(4) 1.635(4) 2.674(2) 169.5(4) yes
N2 H2 O14 4_455 1.050(4) 1.665(4) 2.639(2) 151.9(3) yes
O42 H42 O11 3_555 1.011(5) 1.612(5) 2.613(3) 169.8(4) yes
O52 H52 O21 3_455 1.004(4) 1.717(4) 2.718(3) 174.7(4) yes
O44 H44 O13 3_455 1.007(4) 1.637(4) 2.629(3) 167.2(4) yes
O54 H54 O23 3_555 1.004(5) 1.740(5) 2.739(3) 173.2(4) yes
C31 H31 O24 1_565 1.085(4) 2.228(5) 3.191(3) 146.7(4) yes
C34 H34 O52 3_555 1.080(4) 2.482(5) 3.414(3) 143.9(4) yes
C34 H34 O22 1_565 1.080(4) 2.467(4) 3.155(3) 120.5(3) yes
C35 H35 O22 1_565 1.071(4) 2.549(5) 3.154(3) 115.0(3) yes
C35 H35 O43 2_565 1.071(4) 2.494(4) 3.042(3) 110.7(3) yes
C36 H36 O51 . 1.082(4) 2.364(5) 3.219(3) 134.8(3) yes
C36 H36 O21 3_455 1.082(4) 2.414(5) 3.134(3) 122.8(3) yes
C37 H37 O41 . 1.083(4) 2.193(5) 3.140(3) 144.9(4) yes
C38 H38 O41 . 1.081(4) 2.351(4) 3.420(3) 169.7(3) yes
C38 H38 O43 . 1.081(4) 2.564(4) 3.044(3) 106.0(3) yes
C39 H39 O23 3_555 1.082(4) 2.592(5) 3.108(3) 108.4(3) yes
C39 H39 O43 . 1.082(4) 2.493(5) 2.994(3) 107.0(3) yes
C39 H39 O53 . 1.082(4) 2.692(5) 3.739(3) 162.9(4) yes

loop_
_cod_related_entry_id
_cod_related_entry_database
_cod_related_entry_code
1 ChemSpider 28561762
